data_2008011
loop_
_publ_author_name
'Irina Yu. Bagryanskaya'
'Tatyana V. Rybalova'
'Yuri V. Gatilov'
'Vadim K. Khlestkin'
'Dmitrii G. Mazhukin'

_publ_section_title
;
 The First X-ray Study of Alkoxynitrosoamines
;
_journal_issue 12
_journal_name_full 'Acta Crystallographica Section C'
_journal_page_first IUC9800073
_journal_paper_doi 10.1107/S0108270198099120
_journal_volume 54
_journal_year 1998
_chemical_formula_moiety 'C8 H18 N4 O4'
_chemical_formula_sum 'C8 H18 N4 O4'
_chemical_formula_weight 234.26
_chemical_melting_point 98
_chemical_name_systematic
;
N,N'-dinitroso-N,N'-dimethoxy-2,3-dimethyl-2,3-butanediamine
;
_space_group_IT_number 14
_symmetry_cell_setting monoclinic
_symmetry_space_group_name_Hall '-P 2ybc'
_symmetry_space_group_name_H-M 'P 1 21/c 1'
_audit_creation_method SHELXL
_cell_angle_alpha 90.00
_cell_angle_beta 110.100(10)
_cell_angle_gamma 90.00
_cell_formula_units_Z 2
_cell_length_a 6.3990(10)
_cell_length_b 13.415(2)
_cell_length_c 7.2880(10)
_cell_measurement_reflns_used 28
_cell_measurement_temperature 298(2)
_cell_measurement_theta_max 36.7
_cell_measurement_theta_min 30.9
_cell_volume 587.52(15)
_computing_cell_refinement 'Syntex P21 software'
_computing_data_collection 'Syntex P21 software'
_computing_data_reduction 'Syntex XTAPE'
_computing_publication_material SHELXL93
_computing_structure_refinement 'SHELXL93 (Sheldrick, 1993)'
_computing_structure_solution 'SHELXS86 (Sheldrick, 1990)'
_diffrn_ambient_temperature 298(2)
_diffrn_measurement_device_type 'Syntex P2~1~'
_diffrn_measurement_method \q/2\q
_diffrn_radiation_monochromator graphite
_diffrn_radiation_source 'normal-focus sealed tube'
_diffrn_radiation_type CuK\a
_diffrn_radiation_wavelength 1.54178
_diffrn_reflns_av_R_equivalents 0.017
_diffrn_reflns_av_sigmaI/netI 0.0154
_diffrn_reflns_limit_h_max 7
_diffrn_reflns_limit_h_min -7
_diffrn_reflns_limit_k_max 16
_diffrn_reflns_limit_k_min 0
_diffrn_reflns_limit_l_max 8
_diffrn_reflns_limit_l_min 0
_diffrn_reflns_number 1263
_diffrn_reflns_theta_max 70.04
_diffrn_reflns_theta_min 6.60
_diffrn_standards_decay_% 4.7
_diffrn_standards_interval_count 97
_diffrn_standards_interval_time 2.7
_diffrn_standards_number 3
_exptl_absorpt_coefficient_mu 0.898
_exptl_absorpt_correction_T_max 0.798
_exptl_absorpt_correction_T_min 0.556
_exptl_absorpt_correction_type numerical
_exptl_absorpt_process_details
;
Numerical absorption correction for crystal defined
by faces (SHELX-76).
;
_exptl_crystal_colour colourless
_exptl_crystal_density_diffrn 1.324
_exptl_crystal_density_method 'not measured'
_exptl_crystal_description plates
_exptl_crystal_F_000 252
_exptl_crystal_size_max 0.80
_exptl_crystal_size_mid 0.80
_exptl_crystal_size_min 0.30
_refine_diff_density_max 0.251
_refine_diff_density_min -0.143
_refine_ls_extinction_coef 0.031(3)
_refine_ls_extinction_method SHELXL93
_refine_ls_goodness_of_fit_all 1.111
_refine_ls_goodness_of_fit_obs 1.130
_refine_ls_hydrogen_treatment refall
_refine_ls_matrix_type full
_refine_ls_number_parameters 110
_refine_ls_number_reflns 1115
_refine_ls_number_restraints 0
_refine_ls_restrained_S_all 1.258
_refine_ls_restrained_S_obs 1.130
_refine_ls_R_factor_all 0.0431
_refine_ls_R_factor_obs 0.0403
_refine_ls_shift/su_max 0.002
_refine_ls_shift/su_mean 0.000
_refine_ls_structure_factor_coef Fsqd
_refine_ls_weighting_details 'w = 1/[\s^2^(Fo^2^)+(0.0573P)^2^+0.1579P] where P = (Fo^2^+2Fc^2^)/3'
_refine_ls_weighting_scheme calc
_refine_ls_wR_factor_all 0.1269
_refine_ls_wR_factor_obs 0.1110
_reflns_number_observed 1059
_reflns_number_total 1119
_reflns_observed_criterion >2sigma(I)
_cod_data_source_file qa0066.cif
_cod_data_source_block 1
_cod_depositor_comments
;
The following automatic conversions were performed:

'_refine_ls_weighting_scheme' value 'calc w =
1/[\s^2^(Fo^2^)+(0.0573P)^2^+0.1579P] where P = (Fo^2^+2Fc^2^)/3' was
changed to 'calc'. New tag '_refine_ls_weighting_details' was
created. The value of the new tag was set to 'w =
1/[\s^2^(Fo^2^)+(0.0573P)^2^+0.1579P] where P = (Fo^2^+2Fc^2^)/3'.

Automatic conversion script
Id: cif_fix_values 3143 2015-03-26 13:38:13Z robertas 
;
_cod_original_sg_symbol_H-M 'P 21/c'
_cod_database_code 2008011

loop_
_symmetry_equiv_pos_as_xyz
'x, y, z'
'-x, y+1/2, -z+1/2'
'-x, -y, -z'
'x, -y-1/2, z-1/2'

loop_
_atom_site_aniso_label
_atom_site_aniso_U_11
_atom_site_aniso_U_22
_atom_site_aniso_U_33
_atom_site_aniso_U_12
_atom_site_aniso_U_13
_atom_site_aniso_U_23
C1 0.0480(9) 0.0544(10) 0.0532(9) -0.0129(8) 0.0297(8) -0.0154(8)
C2 0.0324(7) 0.0308(7) 0.0359(7) -0.0014(5) 0.0130(5) -0.0013(5)
C5 0.0523(10) 0.0398(9) 0.0407(8) 0.0033(7) 0.0073(7) 0.0065(6)
C7 0.0428(9) 0.0552(11) 0.0690(12) -0.0106(8) 0.0062(8) -0.0196(9)
N1 0.0286(6) 0.0302(6) 0.0443(7) 0.0005(4) 0.0102(5) -0.0023(4)
N2 0.0458(8) 0.0381(7) 0.0585(8) 0.0101(5) 0.0065(6) -0.0025(6)
O1 0.0359(6) 0.0409(6) 0.0530(6) -0.0095(4) 0.0185(5) -0.0102(4)
O2 0.0756(9) 0.0326(6) 0.0751(9) 0.0086(5) 0.0102(7) 0.0051(5)

loop_
_atom_site_label
_atom_site_fract_x
_atom_site_fract_y
_atom_site_fract_z
_atom_site_U_iso_or_equiv
_atom_site_thermal_displace_type
_atom_site_calc_flag
_atom_site_refinement_flags
_atom_site_occupancy
_atom_site_disorder_group
_atom_site_type_symbol
C1 -0.1692(3) 0.52080(14) 0.1787(3) 0.0487(5) Uani d . 1 . C
C2 0.0288(2) 0.52332(9) 0.1058(2) 0.0327(4) Uani d . 1 . C
C5 0.2254(3) 0.47181(13) 0.2583(2) 0.0465(4) Uani d . 1 . C
C7 0.4345(3) 0.7026(2) 0.2750(3) 0.0590(5) Uani d . 1 . C
N1 0.0922(2) 0.62956(8) 0.0968(2) 0.0350(4) Uani d . 1 . N
N2 -0.0570(2) 0.70084(10) 0.0498(2) 0.0504(4) Uani d . 1 . N
O1 0.3068(2) 0.64880(8) 0.1002(2) 0.0424(4) Uani d . 1 . O
O2 0.0100(2) 0.78440(8) 0.0257(2) 0.0652(4) Uani d . 1 . O
H2C -0.205(4) 0.4522(19) 0.194(4) 0.078(7) Uiso d . 1 . H
H1B -0.128(4) 0.5557(16) 0.303(3) 0.065(6) Uiso d . 1 . H
H5C 0.351(4) 0.4704(15) 0.220(3) 0.060(6) Uiso d . 1 . H
H5B 0.256(4) 0.5061(16) 0.384(3) 0.063(6) Uiso d . 1 . H
H1A -0.295(4) 0.5551(15) 0.091(3) 0.055(5) Uiso d . 1 . H
H5A 0.189(4) 0.4088(17) 0.275(3) 0.063(6) Uiso d . 1 . H
H7C 0.375(5) 0.763(2) 0.283(4) 0.090(8) Uiso d . 1 . H
H7B 0.580(6) 0.707(2) 0.284(5) 0.108(9) Uiso d . 1 . H
H7A 0.426(6) 0.668(3) 0.387(5) 0.129(12) Uiso d . 1 . H

loop_
_atom_type_symbol
_atom_type_description
_atom_type_scat_dispersion_real
_atom_type_scat_dispersion_imag
_atom_type_scat_source
C C 0.0181 0.0091 'International Tables Vol C Tables 4.2.6.8 and 6.1.1.4'
H H 0.0000 0.0000 'International Tables Vol C Tables 4.2.6.8 and 6.1.1.4'
N N 0.0311 0.0180 'International Tables Vol C Tables 4.2.6.8 and 6.1.1.4'
O O 0.0492 0.0322 'International Tables Vol C Tables 4.2.6.8 and 6.1.1.4'

loop_
_geom_angle_atom_site_label_1
_geom_angle_atom_site_label_2
_geom_angle_atom_site_label_3
_geom_angle_site_symmetry_3
_geom_angle
N1 C2 C5 . 107.23(11)
N1 C2 C1 . 107.83(11)
C5 C2 C1 . 108.05(13)
N1 C2 C2 3_565 108.09(13)
C5 C2 C2 3_565 112.77(14)
C1 C2 C2 3_565 112.62(14)
N2 N1 O1 . 119.71(12)
N2 N1 C2 . 121.66(11)
O1 N1 C2 . 117.35(10)
O2 N2 N1 . 116.28(14)
N1 O1 C7 . 111.37(13)

loop_
_geom_bond_atom_site_label_1
_geom_bond_atom_site_label_2
_geom_bond_site_symmetry_2
_geom_bond_distance
_geom_bond_publ_flag
C1 C2 . 1.534(2) ?
C2 N1 . 1.489(2) ?
C2 C5 . 1.528(2) ?
C2 C2 3_565 1.585(3) ?
C7 O1 . 1.448(2) ?
N1 N2 . 1.311(2) ?
N1 O1 . 1.3890(15) ?
N2 O2 . 1.234(2) ?

loop_
_geom_torsion_atom_site_label_1
_geom_torsion_atom_site_label_2
_geom_torsion_atom_site_label_3
_geom_torsion_atom_site_label_4
_geom_torsion_site_symmetry_1
_geom_torsion
C5 C2 N1 N2 . -150.58(14)
C1 C2 N1 N2 . -34.4(2)
C2 C2 N1 N2 3_565 87.6(2)
C5 C2 N1 O1 . 42.34(15)
C1 C2 N1 O1 . 158.48(12)
C2 C2 N1 O1 3_565 -79.5(2)
O1 N1 N2 O2 . -5.5(2)
C2 N1 N2 O2 . -172.29(13)
N2 N1 O1 C7 . 77.6(2)
C2 N1 O1 C7 . -115.10(15)
